data_2231129
loop_
_publ_author_name
'Oshchapovsky, Igor'
'Pavlyuk, Volodymyr'
'Dmytriv, Grygoriy'
'White, Fraser'

_publ_section_title
;
 LaZn~12.37(1)~, a zinc-deficient variant of the NaZn~13~ structure
 type
;
_journal_issue 8
_journal_name_full 'Acta Crystallographica Section E'
_journal_page_first i43
_journal_paper_doi 10.1107/S1600536811028893
_journal_volume 67
_journal_year 2011
_chemical_formula_moiety 'La Zn12.37'
_chemical_formula_sum 'La Zn12.36'
_chemical_formula_weight 947.0023
_chemical_name_systematic 'lanthanum dodecazinc'
_space_group_IT_number 226
_symmetry_cell_setting cubic
_symmetry_space_group_name_Hall '-F 4a 2 3'
_symmetry_space_group_name_H-M 'F m -3 c'
_atom_sites_solution_primary direct
_atom_sites_solution_secondary difmap
_audit_creation_method SHELXL-97
_cell_angle_alpha 90.00
_cell_angle_beta 90.00
_cell_angle_gamma 90.00
_cell_formula_units_Z 8
_cell_length_a 12.0940(9)
_cell_length_b 12.0940(9)
_cell_length_c 12.0940(9)
_cell_measurement_reflns_used 811
_cell_measurement_temperature 293(2)
_cell_measurement_theta_max 28.9229
_cell_measurement_theta_min 3.3623
_cell_volume 1768.9(2)
_computing_cell_refinement 'CrysAlis Pro (Agilent, 2011)'
_computing_data_collection 'CrysAlis Pro (Agilent, 2011)'
_computing_data_reduction 'CrysAlis Pro (Agilent, 2011)'
_computing_molecular_graphics 'DIAMOND (Brandenburg, 2006)and VESTA (Momma & Izumi, 2008)'
_computing_publication_material 'publCIF (Westrip, 2010)'
_computing_structure_refinement 'SHELXL97 (Sheldrick, 2008)'
_computing_structure_solution 'SHELXS97 (Sheldrick, 2008)'
_diffrn_ambient_temperature 293(2)
_diffrn_measured_fraction_theta_full 0.982
_diffrn_measured_fraction_theta_max 0.982
_diffrn_measurement_device_type 'Agilent Gemini Ultra diffractometer with Eos CCD detector'
_diffrn_measurement_method '\w scans'
_diffrn_radiation_monochromator graphite
_diffrn_radiation_source 'Enhance (Mo) X-ray Source'
_diffrn_radiation_type MoK\a
_diffrn_radiation_wavelength 0.71073
_diffrn_reflns_av_R_equivalents 0.1216
_diffrn_reflns_av_sigmaI/netI 0.0500
_diffrn_reflns_limit_h_max 16
_diffrn_reflns_limit_h_min -14
_diffrn_reflns_limit_k_max 16
_diffrn_reflns_limit_k_min -16
_diffrn_reflns_limit_l_max 16
_diffrn_reflns_limit_l_min -9
_diffrn_reflns_number 1543
_diffrn_reflns_theta_full 28.28
_diffrn_reflns_theta_max 28.28
_diffrn_reflns_theta_min 3.37
_diffrn_standards_decay_% 0
_diffrn_standards_interval_count 0
_diffrn_standards_number 0
_exptl_absorpt_coefficient_mu 37.492
_exptl_absorpt_correction_T_max 1.0
_exptl_absorpt_correction_T_min 0.368
_exptl_absorpt_correction_type multi-scan
_exptl_absorpt_process_details 'CrysAlis Pro (Agilent, 2011)'
_exptl_crystal_colour grey
_exptl_crystal_density_diffrn 7.113
_exptl_crystal_density_method 'not measured'
_exptl_crystal_description 'irregular platelet'
_exptl_crystal_F_000 3426.0
_exptl_crystal_size_max 0.05
_exptl_crystal_size_mid 0.03
_exptl_crystal_size_min 0.01
_refine_diff_density_max 0.812
_refine_diff_density_min -1.078
_refine_ls_extinction_coef 0.00058(8)
_refine_ls_extinction_expression Fc^*^=kFc[1+0.001xFc^2^\l^3^/sin(2\q)]^-1/4^
_refine_ls_extinction_method 'SHELXL97 (Sheldrick, 2008)'
_refine_ls_goodness_of_fit_ref 1.216
_refine_ls_matrix_type full
_refine_ls_number_parameters 12
_refine_ls_number_reflns 110
_refine_ls_number_restraints 0
_refine_ls_restrained_S_all 1.216
_refine_ls_R_factor_all 0.0252
_refine_ls_R_factor_gt 0.0243
_refine_ls_shift/su_max 0.000
_refine_ls_shift/su_mean 0.000
_refine_ls_structure_factor_coef Fsqd
_refine_ls_weighting_details 'calc w=1/[\s^2^(Fo^2^)+(0.0097P)^2^] where P=(Fo^2^+2Fc^2^)/3'
_refine_ls_weighting_scheme calc
_refine_ls_wR_factor_gt 0.0510
_refine_ls_wR_factor_ref 0.0520
_reflns_number_gt 108
_reflns_number_total 110
_reflns_threshold_expression I>2\s(I)
_cod_data_source_file hb5947.cif
_cod_data_source_block I
_cod_original_sg_symbol_Hall '-F 4c 2 3'
_cod_database_code 2231129
_cod_database_fobs_code 2231129

loop_
_symmetry_equiv_pos_as_xyz
'x, y, z'
'-x, -y, z'
'-x, y, -z'
'x, -y, -z'
'z, x, y'
'z, -x, -y'
'-z, -x, y'
'-z, x, -y'
'y, z, x'
'-y, z, -x'
'y, -z, -x'
'-y, -z, x'
'y+1/2, x+1/2, -z+1/2'
'-y+1/2, -x+1/2, -z+1/2'
'y+1/2, -x+1/2, z+1/2'
'-y+1/2, x+1/2, z+1/2'
'x+1/2, z+1/2, -y+1/2'
'-x+1/2, z+1/2, y+1/2'
'-x+1/2, -z+1/2, -y+1/2'
'x+1/2, -z+1/2, y+1/2'
'z+1/2, y+1/2, -x+1/2'
'z+1/2, -y+1/2, x+1/2'
'-z+1/2, y+1/2, x+1/2'
'-z+1/2, -y+1/2, -x+1/2'
'x, y+1/2, z+1/2'
'-x, -y+1/2, z+1/2'
'-x, y+1/2, -z+1/2'
'x, -y+1/2, -z+1/2'
'z, x+1/2, y+1/2'
'z, -x+1/2, -y+1/2'
'-z, -x+1/2, y+1/2'
'-z, x+1/2, -y+1/2'
'y, z+1/2, x+1/2'
'-y, z+1/2, -x+1/2'
'y, -z+1/2, -x+1/2'
'-y, -z+1/2, x+1/2'
'y+1/2, x+1, -z+1'
'-y+1/2, -x+1, -z+1'
'y+1/2, -x+1, z+1'
'-y+1/2, x+1, z+1'
'x+1/2, z+1, -y+1'
'-x+1/2, z+1, y+1'
'-x+1/2, -z+1, -y+1'
'x+1/2, -z+1, y+1'
'z+1/2, y+1, -x+1'
'z+1/2, -y+1, x+1'
'-z+1/2, y+1, x+1'
'-z+1/2, -y+1, -x+1'
'x+1/2, y, z+1/2'
'-x+1/2, -y, z+1/2'
'-x+1/2, y, -z+1/2'
'x+1/2, -y, -z+1/2'
'z+1/2, x, y+1/2'
'z+1/2, -x, -y+1/2'
'-z+1/2, -x, y+1/2'
'-z+1/2, x, -y+1/2'
'y+1/2, z, x+1/2'
'-y+1/2, z, -x+1/2'
'y+1/2, -z, -x+1/2'
'-y+1/2, -z, x+1/2'
'y+1, x+1/2, -z+1'
'-y+1, -x+1/2, -z+1'
'y+1, -x+1/2, z+1'
'-y+1, x+1/2, z+1'
'x+1, z+1/2, -y+1'
'-x+1, z+1/2, y+1'
'-x+1, -z+1/2, -y+1'
'x+1, -z+1/2, y+1'
'z+1, y+1/2, -x+1'
'z+1, -y+1/2, x+1'
'-z+1, y+1/2, x+1'
'-z+1, -y+1/2, -x+1'
'x+1/2, y+1/2, z'
'-x+1/2, -y+1/2, z'
'-x+1/2, y+1/2, -z'
'x+1/2, -y+1/2, -z'
'z+1/2, x+1/2, y'
'z+1/2, -x+1/2, -y'
'-z+1/2, -x+1/2, y'
'-z+1/2, x+1/2, -y'
'y+1/2, z+1/2, x'
'-y+1/2, z+1/2, -x'
'y+1/2, -z+1/2, -x'
'-y+1/2, -z+1/2, x'
'y+1, x+1, -z+1/2'
'-y+1, -x+1, -z+1/2'
'y+1, -x+1, z+1/2'
'-y+1, x+1, z+1/2'
'x+1, z+1, -y+1/2'
'-x+1, z+1, y+1/2'
'-x+1, -z+1, -y+1/2'
'x+1, -z+1, y+1/2'
'z+1, y+1, -x+1/2'
'z+1, -y+1, x+1/2'
'-z+1, y+1, x+1/2'
'-z+1, -y+1, -x+1/2'
'-x, -y, -z'
'x, y, -z'
'x, -y, z'
'-x, y, z'
'-z, -x, -y'
'-z, x, y'
'z, x, -y'
'z, -x, y'
'-y, -z, -x'
'y, -z, x'
'-y, z, x'
'y, z, -x'
'-y-1/2, -x-1/2, z-1/2'
'y-1/2, x-1/2, z-1/2'
'-y-1/2, x-1/2, -z-1/2'
'y-1/2, -x-1/2, -z-1/2'
'-x-1/2, -z-1/2, y-1/2'
'x-1/2, -z-1/2, -y-1/2'
'x-1/2, z-1/2, y-1/2'
'-x-1/2, z-1/2, -y-1/2'
'-z-1/2, -y-1/2, x-1/2'
'-z-1/2, y-1/2, -x-1/2'
'z-1/2, -y-1/2, -x-1/2'
'z-1/2, y-1/2, x-1/2'
'-x, -y+1/2, -z+1/2'
'x, y+1/2, -z+1/2'
'x, -y+1/2, z+1/2'
'-x, y+1/2, z+1/2'
'-z, -x+1/2, -y+1/2'
'-z, x+1/2, y+1/2'
'z, x+1/2, -y+1/2'
'z, -x+1/2, y+1/2'
'-y, -z+1/2, -x+1/2'
'y, -z+1/2, x+1/2'
'-y, z+1/2, x+1/2'
'y, z+1/2, -x+1/2'
'-y-1/2, -x, z'
'y-1/2, x, z'
'-y-1/2, x, -z'
'y-1/2, -x, -z'
'-x-1/2, -z, y'
'x-1/2, -z, -y'
'x-1/2, z, y'
'-x-1/2, z, -y'
'-z-1/2, -y, x'
'-z-1/2, y, -x'
'z-1/2, -y, -x'
'z-1/2, y, x'
'-x+1/2, -y, -z+1/2'
'x+1/2, y, -z+1/2'
'x+1/2, -y, z+1/2'
'-x+1/2, y, z+1/2'
'-z+1/2, -x, -y+1/2'
'-z+1/2, x, y+1/2'
'z+1/2, x, -y+1/2'
'z+1/2, -x, y+1/2'
'-y+1/2, -z, -x+1/2'
'y+1/2, -z, x+1/2'
'-y+1/2, z, x+1/2'
'y+1/2, z, -x+1/2'
'-y, -x-1/2, z'
'y, x-1/2, z'
'-y, x-1/2, -z'
'y, -x-1/2, -z'
'-x, -z-1/2, y'
'x, -z-1/2, -y'
'x, z-1/2, y'
'-x, z-1/2, -y'
'-z, -y-1/2, x'
'-z, y-1/2, -x'
'z, -y-1/2, -x'
'z, y-1/2, x'
'-x+1/2, -y+1/2, -z'
'x+1/2, y+1/2, -z'
'x+1/2, -y+1/2, z'
'-x+1/2, y+1/2, z'
'-z+1/2, -x+1/2, -y'
'-z+1/2, x+1/2, y'
'z+1/2, x+1/2, -y'
'z+1/2, -x+1/2, y'
'-y+1/2, -z+1/2, -x'
'y+1/2, -z+1/2, x'
'-y+1/2, z+1/2, x'
'y+1/2, z+1/2, -x'
'-y, -x, z-1/2'
'y, x, z-1/2'
'-y, x, -z-1/2'
'y, -x, -z-1/2'
'-x, -z, y-1/2'
'x, -z, -y-1/2'
'x, z, y-1/2'
'-x, z, -y-1/2'
'-z, -y, x-1/2'
'-z, y, -x-1/2'
'z, -y, -x-1/2'
'z, y, x-1/2'

loop_
_atom_site_type_symbol
_atom_site_label
_atom_site_fract_x
_atom_site_fract_y
_atom_site_fract_z
_atom_site_U_iso_or_equiv
_atom_site_adp_type
_atom_site_calc_flag
_atom_site_refinement_flags
_atom_site_occupancy
La La1 0.2500 0.2500 0.2500 0.0081(5) Uani d S 1
Zn Zn2 0.0000 0.17786(6) 0.11938(6) 0.0113(4) Uani d S 1
Zn Zn3 0.0000 0.0000 0.0000 0.006(2) Uani d SP 0.372(11)

loop_
_atom_site_aniso_label
_atom_site_aniso_U_11
_atom_site_aniso_U_22
_atom_site_aniso_U_33
_atom_site_aniso_U_12
_atom_site_aniso_U_13
_atom_site_aniso_U_23
La1 0.0081(5) 0.0081(5) 0.0081(5) 0.000 0.000 0.000
Zn2 0.0120(5) 0.0097(5) 0.0123(5) 0.000 0.000 0.0031(3)
Zn3 0.006(2) 0.006(2) 0.006(2) 0.000 0.000 0.000

loop_
_atom_type_symbol
_atom_type_description
_atom_type_scat_dispersion_real
_atom_type_scat_dispersion_imag
_atom_type_scat_source
Zn Zn 0.2839 1.4301 'International Tables Vol C Tables 4.2.6.8 and 6.1.1.4'
Sn Sn -0.6537 1.4246 'International Tables Vol C Tables 4.2.6.8 and 6.1.1.4'
La La -0.2871 2.4523 'International Tables Vol C Tables 4.2.6.8 and 6.1.1.4'

loop_
_geom_angle_atom_site_label_1
_geom_angle_atom_site_label_2
_geom_angle_atom_site_label_3
_geom_angle_site_symmetry_1
_geom_angle_site_symmetry_3
_geom_angle
Zn2 La1 Zn2 9 5 44.832(17)
Zn2 La1 Zn2 9 . 44.832(17)
Zn2 La1 Zn2 5 . 44.832(17)
Zn2 La1 Zn2 9 117_666 163.67(2)
Zn2 La1 Zn2 5 117_666 128.82(2)
Zn2 La1 Zn2 . 117_666 146.29(2)
Zn2 La1 Zn2 9 114_666 128.82(2)
Zn2 La1 Zn2 5 114_666 146.29(2)
Zn2 La1 Zn2 . 114_666 163.67(2)
Zn2 La1 Zn2 117_666 114_666 44.832(17)
Zn2 La1 Zn2 9 14 146.29(2)
Zn2 La1 Zn2 5 14 163.67(2)
Zn2 La1 Zn2 . 14 128.82(2)
Zn2 La1 Zn2 117_666 14 44.832(17)
Zn2 La1 Zn2 114_666 14 44.832(17)
Zn2 La1 Zn2 9 146 119.133(3)
Zn2 La1 Zn2 5 146 106.477(13)
Zn2 La1 Zn2 . 146 151.31(2)
Zn2 La1 Zn2 117_666 146 44.84(2)
Zn2 La1 Zn2 114_666 146 42.496(13)
Zn2 La1 Zn2 14 146 78.388(9)
Zn2 La1 Zn2 9 130 151.31(2)
Zn2 La1 Zn2 5 130 119.133(3)
Zn2 La1 Zn2 . 130 106.477(13)
Zn2 La1 Zn2 117_666 130 42.496(13)
Zn2 La1 Zn2 114_666 130 78.388(9)
Zn2 La1 Zn2 14 130 44.84(2)
Zn2 La1 Zn2 146 130 86.486(17)
Zn2 La1 Zn2 9 174 106.477(13)
Zn2 La1 Zn2 5 174 151.31(2)
Zn2 La1 Zn2 . 174 119.133(3)
Zn2 La1 Zn2 117_666 174 78.388(9)
Zn2 La1 Zn2 114_666 174 44.84(2)
Zn2 La1 Zn2 14 174 42.496(13)
Zn2 La1 Zn2 146 174 86.486(17)
Zn2 La1 Zn2 130 174 86.486(17)
Zn2 La1 Zn2 9 70_454 42.496(13)
Zn2 La1 Zn2 5 70_454 78.388(9)
Zn2 La1 Zn2 . 70_454 44.84(2)
Zn2 La1 Zn2 117_666 70_454 151.31(2)
Zn2 La1 Zn2 114_666 70_454 119.133(3)
Zn2 La1 Zn2 14 70_454 106.477(13)
Zn2 La1 Zn2 146 70_454 146.29(2)
Zn2 La1 Zn2 130 70_454 121.00(2)
Zn2 La1 Zn2 174 70_454 77.04(2)
Zn2 La1 Zn2 9 89_445 78.388(9)
Zn2 La1 Zn2 5 89_445 44.84(2)
Zn2 La1 Zn2 . 89_445 42.496(13)
Zn2 La1 Zn2 117_666 89_445 106.477(13)
Zn2 La1 Zn2 114_666 89_445 151.31(2)
Zn2 La1 Zn2 14 89_445 119.133(3)
Zn2 La1 Zn2 146 89_445 121.00(2)
Zn2 La1 Zn2 130 89_445 77.04(2)
Zn2 La1 Zn2 174 89_445 146.29(2)
Zn2 La1 Zn2 70_454 89_445 86.486(17)
Zn2 La1 Zn2 9 133_655 44.84(2)
Zn2 La1 Zn2 5 133_655 42.496(13)
Zn2 La1 Zn2 . 133_655 78.388(9)
Zn2 La1 Zn2 117_666 133_655 119.133(3)
Zn2 La1 Zn2 114_666 133_655 106.477(13)
Zn2 La1 Zn2 14 133_655 151.31(2)
Zn2 La1 Zn2 146 133_655 77.04(2)
Zn2 La1 Zn2 130 133_655 146.29(2)
Zn2 La1 Zn2 174 133_655 121.00(2)
Zn2 La1 Zn2 70_454 133_655 86.486(17)
Zn2 La1 Zn2 89_445 133_655 86.486(17)
Zn2 Zn2 Zn2 161_565 89_445 90.0
Zn2 Zn2 Zn3 161_565 . 162.22(4)
Zn2 Zn2 Zn3 89_445 . 107.78(4)
Zn2 Zn2 Zn2 161_565 10 113.70(3)
Zn2 Zn2 Zn2 89_445 10 116.33(3)
Zn3 Zn2 Zn2 . 10 58.782(3)
Zn2 Zn2 Zn2 161_565 102 134.159(17)
Zn2 Zn2 Zn2 89_445 102 61.64(4)
Zn3 Zn2 Zn2 . 102 58.782(3)
Zn2 Zn2 Zn2 10 102 60.0
Zn2 Zn2 Zn2 161_565 5 134.159(17)
Zn2 Zn2 Zn2 89_445 5 61.64(4)
Zn3 Zn2 Zn2 . 5 58.782(3)
Zn2 Zn2 Zn2 10 5 111.18(2)
Zn2 Zn2 Zn2 102 5 65.05(4)
Zn2 Zn2 Zn2 161_565 9 113.70(3)
Zn2 Zn2 Zn2 89_445 9 116.33(3)
Zn3 Zn2 Zn2 . 9 58.782(3)
Zn2 Zn2 Zn2 10 9 106.450(14)
Zn2 Zn2 Zn2 102 9 111.18(2)
Zn2 Zn2 Zn2 5 9 60.0
Zn2 Zn2 Zn2 161_565 70_454 61.62(4)
Zn2 Zn2 Zn2 89_445 70_454 134.15(2)
Zn3 Zn2 Zn2 . 70_454 103.88(3)
Zn2 Zn2 Zn2 10 70_454 108.22(3)
Zn2 Zn2 Zn2 102 70_454 161.98(3)
Zn2 Zn2 Zn2 5 70_454 111.90(3)
Zn2 Zn2 Zn2 9 70_454 56.74(3)
Zn2 Zn2 Zn2 161_565 165_565 61.62(4)
Zn2 Zn2 Zn2 89_445 165_565 134.15(2)
Zn3 Zn2 Zn2 . 165_565 103.88(3)
Zn2 Zn2 Zn2 10 165_565 56.74(3)
Zn2 Zn2 Zn2 102 165_565 111.90(3)
Zn2 Zn2 Zn2 5 165_565 161.98(3)
Zn2 Zn2 Zn2 9 165_565 108.22(3)
Zn2 Zn2 Zn2 70_454 165_565 65.03(3)
Zn2 Zn2 Zn2 161_565 98 106.09(2)
Zn2 Zn2 Zn2 89_445 98 163.91(2)
Zn3 Zn2 Zn2 . 98 56.130(16)
Zn2 Zn2 Zn2 10 98 57.477(19)
Zn2 Zn2 Zn2 102 98 105.27(2)
Zn2 Zn2 Zn2 5 98 105.27(2)
Zn2 Zn2 Zn2 9 98 57.477(19)
Zn2 Zn2 Zn2 70_454 98 57.484(14)
Zn2 Zn2 Zn2 165_565 98 57.484(14)
Zn2 Zn2 La1 161_565 . 68.752(6)
Zn2 Zn2 La1 89_445 . 68.752(6)
Zn3 Zn2 La1 . . 117.115(12)
Zn2 Zn2 La1 10 . 173.86(2)
Zn2 Zn2 La1 102 . 122.82(4)
Zn2 Zn2 La1 5 . 67.584(9)
Zn2 Zn2 La1 9 . 67.584(9)
Zn2 Zn2 La1 70_454 . 67.580(12)
Zn2 Zn2 La1 165_565 . 122.80(3)
Zn2 Zn2 La1 98 . 116.657(11)
Zn2 Zn2 La1 161_565 121 68.752(6)
Zn2 Zn2 La1 89_445 121 68.752(6)
Zn3 Zn2 La1 . 121 117.115(12)
Zn2 Zn2 La1 10 121 67.584(9)
Zn2 Zn2 La1 102 121 67.584(9)
Zn2 Zn2 La1 5 121 122.82(4)
Zn2 Zn2 La1 9 121 173.86(2)
Zn2 Zn2 La1 70_454 121 122.80(3)
Zn2 Zn2 La1 165_565 121 67.580(12)
Zn2 Zn2 La1 98 121 116.657(11)
La1 Zn2 La1 . 121 118.34(2)
Zn2 Zn3 Zn2 105 101 62.436(7)
Zn2 Zn3 Zn2 105 97 62.436(7)
Zn2 Zn3 Zn2 101 97 62.436(7)
Zn2 Zn3 Zn2 105 . 117.564(7)
Zn2 Zn3 Zn2 101 . 117.564(7)
Zn2 Zn3 Zn2 97 . 180.00(3)
Zn2 Zn3 Zn2 105 9 180.00(3)
Zn2 Zn3 Zn2 101 9 117.564(7)
Zn2 Zn3 Zn2 97 9 117.564(7)
Zn2 Zn3 Zn2 . 9 62.436(7)
Zn2 Zn3 Zn2 105 5 117.564(7)
Zn2 Zn3 Zn2 101 5 180.00(3)
Zn2 Zn3 Zn2 97 5 117.564(7)
Zn2 Zn3 Zn2 . 5 62.436(7)
Zn2 Zn3 Zn2 9 5 62.436(7)
Zn2 Zn3 Zn2 105 10 67.74(3)
Zn2 Zn3 Zn2 101 10 62.436(7)
Zn2 Zn3 Zn2 97 10 117.564(7)
Zn2 Zn3 Zn2 . 10 62.436(7)
Zn2 Zn3 Zn2 9 10 112.26(3)
Zn2 Zn3 Zn2 5 10 117.564(7)
Zn2 Zn3 Zn2 105 6 117.564(7)
Zn2 Zn3 Zn2 101 6 67.74(3)
Zn2 Zn3 Zn2 97 6 62.436(7)
Zn2 Zn3 Zn2 . 6 117.564(7)
Zn2 Zn3 Zn2 9 6 62.436(7)
Zn2 Zn3 Zn2 5 6 112.26(3)
Zn2 Zn3 Zn2 10 6 117.564(7)
Zn2 Zn3 Zn2 105 2 62.436(7)
Zn2 Zn3 Zn2 101 2 117.564(7)
Zn2 Zn3 Zn2 97 2 67.74(3)
Zn2 Zn3 Zn2 . 2 112.26(3)
Zn2 Zn3 Zn2 9 2 117.564(7)
Zn2 Zn3 Zn2 5 2 62.436(7)
Zn2 Zn3 Zn2 10 2 117.564(7)
Zn2 Zn3 Zn2 6 2 117.564(7)
Zn2 Zn3 Zn2 105 106 112.26(3)
Zn2 Zn3 Zn2 101 106 117.564(7)
Zn2 Zn3 Zn2 97 106 62.436(7)
Zn2 Zn3 Zn2 . 106 117.564(7)
Zn2 Zn3 Zn2 9 106 67.74(3)
Zn2 Zn3 Zn2 5 106 62.436(7)
Zn2 Zn3 Zn2 10 106 180.0
Zn2 Zn3 Zn2 6 106 62.436(7)
Zn2 Zn3 Zn2 2 106 62.436(7)
Zn2 Zn3 Zn2 105 98 117.564(7)
Zn2 Zn3 Zn2 101 98 62.436(7)
Zn2 Zn3 Zn2 97 98 112.26(3)
Zn2 Zn3 Zn2 . 98 67.74(3)
Zn2 Zn3 Zn2 9 98 62.436(7)
Zn2 Zn3 Zn2 5 98 117.564(7)
Zn2 Zn3 Zn2 10 98 62.436(7)
Zn2 Zn3 Zn2 6 98 62.436(7)
Zn2 Zn3 Zn2 2 98 180.0
Zn2 Zn3 Zn2 106 98 117.564(7)
Zn2 Zn3 Zn2 105 102 62.436(7)
Zn2 Zn3 Zn2 101 102 112.26(3)
Zn2 Zn3 Zn2 97 102 117.564(7)
Zn2 Zn3 Zn2 . 102 62.436(7)
Zn2 Zn3 Zn2 9 102 117.564(7)
Zn2 Zn3 Zn2 5 102 67.74(3)
Zn2 Zn3 Zn2 10 102 62.436(7)
Zn2 Zn3 Zn2 6 102 180.00(3)
Zn2 Zn3 Zn2 2 102 62.436(7)
Zn2 Zn3 Zn2 106 102 117.564(7)
Zn2 Zn3 Zn2 98 102 117.564(7)

loop_
_geom_bond_atom_site_label_1
_geom_bond_atom_site_label_2
_geom_bond_site_symmetry_2
_geom_bond_distance
La1 Zn2 9 3.5211(4)
La1 Zn2 5 3.5211(4)
La1 Zn2 . 3.5211(4)
La1 Zn2 117_666 3.5211(4)
La1 Zn2 114_666 3.5211(4)
La1 Zn2 14 3.5211(4)
La1 Zn2 146 3.5211(4)
La1 Zn2 130 3.5211(4)
La1 Zn2 174 3.5211(4)
La1 Zn2 70_454 3.5211(4)
La1 Zn2 89_445 3.5211(4)
La1 Zn2 133_655 3.5211(4)
Zn2 Zn2 161_565 2.5522(10)
Zn2 Zn2 89_445 2.5522(10)
Zn2 Zn3 . 2.5906(7)
Zn2 Zn2 10 2.6854(8)
Zn2 Zn2 102 2.6854(8)
Zn2 Zn2 5 2.6854(8)
Zn2 Zn2 9 2.6854(8)
Zn2 Zn2 70_454 2.6859(12)
Zn2 Zn2 165_565 2.6859(12)
Zn2 Zn2 98 2.8875(15)
Zn2 La1 121 3.5211(4)
Zn3 Zn2 105 2.5906(7)
Zn3 Zn2 101 2.5906(7)
Zn3 Zn2 97 2.5906(7)
Zn3 Zn2 9 2.5906(7)
Zn3 Zn2 5 2.5906(7)
Zn3 Zn2 10 2.5906(7)
Zn3 Zn2 6 2.5906(7)
Zn3 Zn2 2 2.5906(7)
Zn3 Zn2 106 2.5906(7)
Zn3 Zn2 98 2.5906(7)
Zn3 Zn2 102 2.5906(7)
